data_7008468
loop_
_publ_author_name
'Nagao, Shoken'
'Seino, Hidetake'
'Hidai, Masanobu'
'Mizobe, Yasushi'

_publ_section_title
;
 Preparation of chalcogenolato-bridged dinuclear Tp*Rh-Cp*Ru complexes
 (Tp*= hydrotris(3,5-dimethylpyrazol-1-yl)borate,
 Cp*=eta(5)-pentamethylcyclopentadienyl) and binding of dioxygen to
 their Ru sites.
;
_journal_issue 19
_journal_name_full 'Dalton transactions (Cambridge, England : 2003)'
_journal_page_first 3166
_journal_page_last 3172
_journal_paper_doi 10.1039/b503153m
_journal_year 2005
_chemical_formula_moiety 'C41 H55 B Cl N6 O3 S2 Rh Ru '
_chemical_formula_sum 'C41 H55 B Cl N6 O3 Rh Ru S2'
_chemical_formula_weight 994.28
_space_group_IT_number 14
_symmetry_cell_setting monoclinic
_symmetry_Int_Tables_number 14
_symmetry_space_group_name_Hall '-P 2ybc'
_symmetry_space_group_name_H-M 'P 1 21/c 1'
_cell_angle_alpha 90
_cell_angle_beta 92.029(3)
_cell_angle_gamma 90
_cell_formula_units_Z 4
_cell_length_a 11.2271(7)
_cell_length_b 19.3709(13)
_cell_length_c 20.1713(13)
_cell_measurement_reflns_used 16298
_cell_measurement_temperature 293.1
_cell_measurement_theta_max 27.5
_cell_measurement_theta_min 3.0
_cell_volume 4384.1(5)
_computing_cell_refinement CrystalClear
_computing_data_collection CrystalClear
_computing_data_reduction CrystalStructure
_computing_publication_material 'CrystalStructure Ver. 3.00'
_computing_structure_refinement CRYSTALS
_computing_structure_solution 'DIRDIF99 (PATTY)'
_diffrn_detector_area_resol_mean 14.62
_diffrn_measured_fraction_theta_full 0.9849
_diffrn_measured_fraction_theta_max 0.9849
_diffrn_measurement_device_type 'Rigaku Mercury'
_diffrn_measurement_method \w
_diffrn_radiation_type 'Mo K\a'
_diffrn_radiation_wavelength 0.7107
_diffrn_reflns_av_R_equivalents 0.030
_diffrn_reflns_limit_h_max 13
_diffrn_reflns_limit_h_min -14
_diffrn_reflns_limit_k_max 21
_diffrn_reflns_limit_k_min -25
_diffrn_reflns_limit_l_max 26
_diffrn_reflns_limit_l_min -26
_diffrn_reflns_number 35318
_diffrn_reflns_theta_full 27.48
_diffrn_reflns_theta_max 27.48
_exptl_absorpt_coefficient_mu 0.921
_exptl_absorpt_correction_T_max 0.832
_exptl_absorpt_correction_T_min 0.800
_exptl_absorpt_correction_type none
_exptl_crystal_colour red
_exptl_crystal_density_diffrn 1.506
_exptl_crystal_density_method 'not measured'
_exptl_crystal_description prism
_exptl_crystal_F_000 2040.00
_exptl_crystal_size_max 0.30
_exptl_crystal_size_mid 0.30
_exptl_crystal_size_min 0.20
_refine_diff_density_max 1.66
_refine_diff_density_min -0.60
_refine_ls_extinction_method none
_refine_ls_goodness_of_fit_ref 1.113
_refine_ls_hydrogen_treatment refall
_refine_ls_number_parameters 560
_refine_ls_number_reflns 7941
_refine_ls_R_factor_gt 0.0390
_refine_ls_shift/su_max 0.0240
_refine_ls_structure_factor_coef Fsqd
_refine_ls_weighting_details 'w = 1/[0.0010Fo^2^ + 1.0000\s^2^(Fo) + 0.2000]/(4Fo^2^)'
_refine_ls_weighting_scheme calc
_refine_ls_wR_factor_ref 0.1030
_reflns_number_gt 7941
_reflns_number_total 10208
_reflns_threshold_expression F^2^>3.0\s(F^2^)
_cod_data_source_file b503153m.txt
_cod_data_source_block Complex_5a
_cod_original_formula_sum 'C41 H55 B Cl N6 O3 S2 Rh Ru '
_cod_database_code 7008468

loop_
_symmetry_equiv_pos_as_xyz
x,y,z
-x,-y,-z
-x,y+1/2,-z+1/2
x,-y+1/2,z+1/2

loop_
_atom_site_label
_atom_site_type_symbol
_atom_site_fract_x
_atom_site_fract_y
_atom_site_fract_z
_atom_site_U_iso_or_equiv
_atom_site_adp_type
_atom_site_occupancy
_atom_site_symmetry_multiplicity
_atom_site_calc_flag
_atom_site_refinement_flags
_atom_site_disorder_assembly
_atom_site_disorder_group
Rh1 Rh 0.07197(2) 0.215500(10) 0.578950(10) 0.02880(7) Uani 1.00 1 d . . .
Ru1 Ru 0.27117(2) 0.368380(10) 0.584600(10) 0.02997(7) Uani 1.00 1 d . . .
Cl1 Cl 0.11187(9) 0.21772(4) 0.46553(4) 0.0446(2) Uani 1.00 1 d . . .
S1 S 0.06204(7) 0.33707(4) 0.57200(4) 0.0315(2) Uani 1.00 1 d . . .
S2 S 0.27524(7) 0.24303(4) 0.59193(4) 0.0324(2) Uani 1.00 1 d . . .
O1 O 0.3483(2) 0.37493(13) 0.67445(12) 0.0472(7) Uani 1.00 1 d . . .
O2 O 0.2471(2) 0.41704(13) 0.67082(12) 0.0472(7) Uani 1.00 1 d . . .
O3 O 0.6031(10) 0.5734(5) 0.1701(5) 0.232(5) Uani 1.00 1 d . . .
N1 N 0.0049(3) 0.0696(1) 0.6055(1) 0.0393(7) Uani 1.00 1 d . . .
N2 N 0.0933(2) 0.10768(13) 0.5779(1) 0.0366(7) Uani 1.00 1 d . . .
N3 N -0.1679(2) 0.1489(2) 0.5836(2) 0.0410(7) Uani 1.00 1 d . . .
N4 N -0.1089(2) 0.1999(1) 0.5517(1) 0.0373(7) Uani 1.00 1 d . . .
N5 N -0.0532(2) 0.1546(1) 0.6913(1) 0.0377(7) Uani 1.00 1 d . . .
N6 N 0.0288(2) 0.20553(13) 0.67878(13) 0.0333(6) Uani 1.00 1 d . . .
C1 C 0.1735(3) 0.0633(2) 0.5549(2) 0.0433(9) Uani 1.00 1 d . . .
C2 C 0.1348(4) -0.0036(2) 0.5671(2) 0.0518(11) Uani 1.00 1 d . . .
C3 C 0.0292(4) 0.0018(2) 0.5992(2) 0.0462(10) Uani 1.00 1 d . . .
C4 C 0.2864(4) 0.0838(2) 0.5229(2) 0.0603(12) Uani 1.00 1 d . . .
C5 C -0.0492(4) -0.0541(2) 0.6234(3) 0.0664(13) Uani 1.00 1 d . . .
C6 C -0.1862(3) 0.2283(2) 0.5069(2) 0.0460(10) Uani 1.00 1 d . . .
C7 C -0.2944(3) 0.1944(2) 0.5109(2) 0.0556(11) Uani 1.00 1 d . . .
C8 C -0.2810(3) 0.1451(2) 0.5594(2) 0.0527(11) Uani 1.00 1 d . . .
C9 C -0.1613(4) 0.2866(2) 0.4619(2) 0.0633(13) Uani 1.00 1 d . . .
C10 C -0.3700(4) 0.0943(3) 0.5853(3) 0.077(2) Uani 1.00 1 d . . .
C11 C 0.0558(3) 0.2368(2) 0.7363(2) 0.0369(8) Uani 1.00 1 d . . .
C12 C -0.0105(3) 0.2066(2) 0.7863(2) 0.0465(10) Uani 1.00 1 d . . .
C13 C -0.0776(3) 0.1554(2) 0.7566(2) 0.0448(9) Uani 1.00 1 d . . .
C14 C 0.1398(3) 0.2944(2) 0.7468(2) 0.0456(10) Uani 1.00 1 d . . .
C15 C -0.1654(4) 0.1076(3) 0.7870(2) 0.067(1) Uani 1.00 1 d . . .
C16 C -0.0302(3) 0.3746(2) 0.6330(2) 0.0364(8) Uani 1.00 1 d . . .
C17 C -0.1299(3) 0.3402(2) 0.6543(2) 0.0456(10) Uani 1.00 1 d . . .
C18 C -0.2035(4) 0.3711(2) 0.6990(2) 0.0597(12) Uani 1.00 1 d . . .
C19 C -0.1798(4) 0.4369(2) 0.7220(2) 0.0609(12) Uani 1.00 1 d . . .
C20 C -0.0823(4) 0.4717(2) 0.6998(2) 0.0546(11) Uani 1.00 1 d . . .
C21 C -0.0068(3) 0.4415(2) 0.6557(2) 0.0440(9) Uani 1.00 1 d . . .
C22 C 0.3495(3) 0.2094(2) 0.6646(2) 0.0383(8) Uani 1.00 1 d . . .
C23 C 0.3071(4) 0.1523(2) 0.6974(2) 0.0479(10) Uani 1.00 1 d . . .
C24 C 0.3749(4) 0.1233(2) 0.7490(2) 0.0600(12) Uani 1.00 1 d . . .
C25 C 0.4825(4) 0.1509(3) 0.7683(2) 0.0650(13) Uani 1.00 1 d . . .
C26 C 0.5242(4) 0.2069(3) 0.7363(3) 0.067(1) Uani 1.00 1 d . . .
C27 C 0.4594(4) 0.2372(2) 0.6842(2) 0.0544(11) Uani 1.00 1 d . . .
C28 C 0.3783(3) 0.4575(2) 0.5548(2) 0.0446(9) Uani 1.00 1 d . . .
C29 C 0.4404(3) 0.3963(2) 0.5370(2) 0.0468(10) Uani 1.00 1 d . . .
C30 C 0.3706(4) 0.3619(2) 0.4864(2) 0.0474(10) Uani 1.00 1 d . . .
C31 C 0.2647(3) 0.3999(2) 0.4748(2) 0.0421(9) Uani 1.00 1 d . . .
C32 C 0.2673(3) 0.4590(2) 0.5176(2) 0.0407(9) Uani 1.00 1 d . . .
C33 C 0.4221(5) 0.5107(2) 0.6037(2) 0.067(1) Uani 1.00 1 d . . .
C34 C 0.5630(4) 0.3764(3) 0.5617(3) 0.077(2) Uani 1.00 1 d . . .
C35 C 0.4052(5) 0.2991(2) 0.4491(2) 0.069(1) Uani 1.00 1 d . . .
C36 C 0.1715(4) 0.3876(2) 0.4212(2) 0.0613(12) Uani 1.00 1 d . . .
C37 C 0.1761(4) 0.5155(2) 0.5165(2) 0.0620(13) Uani 1.00 1 d . . .
C38 C 0.4699(13) 0.5537(6) 0.1809(8) 0.229(7) Uani 1.00 1 d . . .
C39 C 0.4117(12) 0.6000(8) 0.1346(8) 0.281(8) Uani 1.00 1 d . . .
C40 C 0.4847(8) 0.6518(6) 0.1220(5) 0.190(5) Uani 1.00 1 d . . .
C41 C 0.5866(11) 0.6464(6) 0.1535(5) 0.161(5) Uani 1.00 1 d . . .
B1 B -0.1006(4) 0.1058(2) 0.6366(2) 0.0420(10) Uani 1.00 1 d . . .
H1 H -0.1525(4) 0.0726(2) 0.6547(2) 0.050(1) Uiso 1.00 1 c . . .
H2 H 0.1742(4) -0.0450(2) 0.5554(2) 0.062(2) Uiso 1.00 1 c . . .
H3 H 0.3128(4) 0.0471(2) 0.4959(2) 0.073(2) Uiso 1.00 1 c . . .
H4 H 0.2722(4) 0.1236(2) 0.4963(2) 0.073(2) Uiso 1.00 1 c . . .
H5 H 0.3458(4) 0.0938(2) 0.5562(2) 0.073(2) Uiso 1.00 1 c . . .
H6 H -0.0492(4) -0.0528(2) 0.6705(3) 0.079(2) Uiso 1.00 1 c . . .
H7 H -0.1281(4) -0.0474(2) 0.6060(3) 0.079(2) Uiso 1.00 1 c . . .
H8 H -0.0204(4) -0.0976(2) 0.6094(3) 0.079(2) Uiso 1.00 1 c . . .
H9 H -0.3649(3) 0.2037(2) 0.4849(2) 0.066(2) Uiso 1.00 1 c . . .
H10 H -0.2294(4) 0.2954(2) 0.4339(2) 0.076(2) Uiso 1.00 1 c . . .
H11 H -0.0958(4) 0.2749(2) 0.4355(2) 0.076(2) Uiso 1.00 1 c . . .
H12 H -0.1423(4) 0.3268(2) 0.4872(2) 0.076(2) Uiso 1.00 1 c . . .
H13 H -0.3502(4) 0.0489(3) 0.5714(3) 0.092(2) Uiso 1.00 1 c . . .
H14 H -0.3687(4) 0.0961(3) 0.6323(3) 0.092(2) Uiso 1.00 1 c . . .
H15 H -0.4474(4) 0.1059(3) 0.5682(3) 0.092(2) Uiso 1.00 1 c . . .
H16 H -0.0092(3) 0.2191(2) 0.8318(2) 0.056(1) Uiso 1.00 1 c . . .
H17 H 0.2133(3) 0.2834(2) 0.7275(2) 0.055(1) Uiso 1.00 1 c . . .
H18 H 0.1075(3) 0.3349(2) 0.7267(2) 0.055(1) Uiso 1.00 1 c . . .
H19 H 0.1527(3) 0.3020(2) 0.7930(2) 0.055(1) Uiso 1.00 1 c . . .
H20 H -0.2437(4) 0.1194(3) 0.7716(2) 0.081(2) Uiso 1.00 1 c . . .
H21 H -0.1484(4) 0.0614(3) 0.7746(2) 0.081(2) Uiso 1.00 1 c . . .
H22 H -0.1599(4) 0.1117(3) 0.8339(2) 0.081(2) Uiso 1.00 1 c . . .
H23 H -0.1477(3) 0.2951(2) 0.6383(2) 0.055(1) Uiso 1.00 1 c . . .
H24 H -0.2711(4) 0.3470(2) 0.7140(2) 0.072(2) Uiso 1.00 1 c . . .
H25 H -0.2306(4) 0.4581(2) 0.7527(2) 0.074(2) Uiso 1.00 1 c . . .
H26 H -0.0664(4) 0.5173(2) 0.7151(2) 0.066(2) Uiso 1.00 1 c . . .
H27 H 0.0606(3) 0.4660(2) 0.6410(2) 0.0528(13) Uiso 1.00 1 c . . .
H28 H 0.2319(4) 0.1330(2) 0.6846(2) 0.057(1) Uiso 1.00 1 c . . .
H29 H 0.3461(4) 0.0838(2) 0.7712(2) 0.072(2) Uiso 1.00 1 c . . .
H30 H 0.5284(4) 0.1307(3) 0.8036(2) 0.078(2) Uiso 1.00 1 c . . .
H31 H 0.5989(4) 0.2261(3) 0.7500(3) 0.080(2) Uiso 1.00 1 c . . .
H32 H 0.4896(4) 0.2765(2) 0.6622(2) 0.065(2) Uiso 1.00 1 c . . .
H33 H 0.4349(5) 0.4897(2) 0.6460(2) 0.081(2) Uiso 1.00 1 c . . .
H34 H 0.3647(5) 0.5465(2) 0.6069(2) 0.081(2) Uiso 1.00 1 c . . .
H35 H 0.4950(5) 0.5295(2) 0.5893(2) 0.081(2) Uiso 1.00 1 c . . .
H36 H 0.5651(4) 0.3752(3) 0.6088(3) 0.092(2) Uiso 1.00 1 c . . .
H37 H 0.5828(4) 0.3321(3) 0.5451(3) 0.092(2) Uiso 1.00 1 c . . .
H38 H 0.6188(4) 0.4094(3) 0.5471(3) 0.092(2) Uiso 1.00 1 c . . .
H39 H 0.3483(5) 0.2636(2) 0.4555(2) 0.084(2) Uiso 1.00 1 c . . .
H40 H 0.4814(5) 0.2839(2) 0.4651(2) 0.084(2) Uiso 1.00 1 c . . .
H41 H 0.4081(5) 0.3095(2) 0.4032(2) 0.084(2) Uiso 1.00 1 c . . .
H42 H 0.1103(4) 0.4213(2) 0.4240(2) 0.073(2) Uiso 1.00 1 c . . .
H43 H 0.1385(4) 0.3429(2) 0.4265(2) 0.073(2) Uiso 1.00 1 c . . .
H44 H 0.2066(4) 0.3907(2) 0.3791(2) 0.073(2) Uiso 1.00 1 c . . .
H45 H 0.1584(4) 0.5278(2) 0.5607(2) 0.075(2) Uiso 1.00 1 c . . .
H46 H 0.1055(4) 0.5001(2) 0.4937(2) 0.075(2) Uiso 1.00 1 c . . .
H47 H 0.2068(4) 0.5546(2) 0.4944(2) 0.075(2) Uiso 1.00 1 c . . .
H48 H 0.4543(13) 0.5070(6) 0.1694(8) 0.279(9) Uiso 1.00 1 c . . .
H49 H 0.4483(13) 0.5616(6) 0.2254(8) 0.279(9) Uiso 1.00 1 c . . .
H50 H 0.3876(12) 0.5763(8) 0.0952(8) 0.333(12) Uiso 1.00 1 c . . .
H51 H 0.3436(12) 0.6191(8) 0.1545(8) 0.333(12) Uiso 1.00 1 c . . .
H52 H 0.4987(8) 0.6501(6) 0.0759(5) 0.225(7) Uiso 1.00 1 c . . .
H53 H 0.4491(8) 0.6947(6) 0.1324(5) 0.225(7) Uiso 1.00 1 c . . .
H54 H 0.5853(11) 0.6732(6) 0.1929(5) 0.192(5) Uiso 1.00 1 c . . .
H55 H 0.6488(11) 0.6623(6) 0.1266(5) 0.192(5) Uiso 1.00 1 c . . .

loop_
_atom_site_aniso_label
_atom_site_aniso_U_11
_atom_site_aniso_U_22
_atom_site_aniso_U_33
_atom_site_aniso_U_12
_atom_site_aniso_U_13
_atom_site_aniso_U_23
Rh1 0.03126(13) 0.02498(13) 0.03007(13) -0.00127(9) -0.00018(9) -0.00089(8)
Ru1 0.03091(13) 0.02735(13) 0.03169(13) -0.00209(9) 0.00168(9) 0.00090(9)
Cl1 0.0586(5) 0.0433(4) 0.0320(4) -0.0021(4) 0.0025(3) -0.0049(3)
S1 0.0332(4) 0.0272(4) 0.0343(4) 0.0004(3) 0.0012(3) -0.0000(3)
S2 0.0322(4) 0.0300(4) 0.0348(4) 0.0006(3) 0.0004(3) 0.0020(3)
O1 0.052(1) 0.048(1) 0.0410(13) -0.0063(12) -0.0121(11) -0.0013(11)
O2 0.052(1) 0.047(1) 0.0431(13) -0.0048(12) 0.0051(11) -0.0115(11)
O3 0.274(12) 0.194(9) 0.230(10) 0.014(9) 0.017(8) -0.014(8)
N1 0.041(1) 0.0280(13) 0.049(2) -0.0031(11) -0.0028(12) 0.0026(12)
N2 0.0369(13) 0.0269(13) 0.046(2) 0.0014(11) -0.0001(11) -0.0030(11)
N3 0.033(1) 0.036(1) 0.054(2) -0.0040(11) -0.0046(12) -0.0008(13)
N4 0.036(1) 0.0318(13) 0.044(2) -0.0005(11) -0.0076(11) 0.0001(11)
N5 0.037(1) 0.0336(13) 0.042(1) -0.0038(11) 0.0040(11) 0.0059(12)
N6 0.0342(13) 0.0316(13) 0.0342(13) -0.0036(10) 0.0020(10) 0.0027(11)
C1 0.044(2) 0.035(2) 0.050(2) 0.006(1) -0.002(2) -0.007(2)
C2 0.058(2) 0.032(2) 0.064(2) 0.010(2) -0.009(2) -0.009(2)
C3 0.059(2) 0.026(2) 0.053(2) -0.003(2) -0.014(2) -0.003(1)
C4 0.053(2) 0.049(2) 0.079(3) 0.010(2) 0.011(2) -0.014(2)
C5 0.084(3) 0.033(2) 0.082(3) -0.013(2) -0.010(3) 0.002(2)
C6 0.046(2) 0.039(2) 0.052(2) 0.006(2) -0.013(2) -0.004(2)
C7 0.036(2) 0.052(2) 0.077(3) 0.003(2) -0.017(2) -0.001(2)
C8 0.032(2) 0.045(2) 0.081(3) -0.002(2) -0.010(2) -0.007(2)
C9 0.063(3) 0.059(3) 0.066(3) 0.004(2) -0.018(2) 0.017(2)
C10 0.041(2) 0.072(3) 0.117(4) -0.013(2) -0.001(2) 0.007(3)
C11 0.040(2) 0.039(2) 0.032(2) 0.000(1) 0.0029(13) 0.0021(13)
C12 0.049(2) 0.056(2) 0.035(2) 0.002(2) 0.006(1) 0.003(2)
C13 0.043(2) 0.048(2) 0.043(2) 0.002(2) 0.009(2) 0.013(2)
C14 0.050(2) 0.050(2) 0.037(2) -0.011(2) 0.001(2) -0.000(2)
C15 0.064(3) 0.068(3) 0.071(3) -0.008(2) 0.020(2) 0.020(2)
C16 0.038(2) 0.035(2) 0.036(2) 0.0084(13) 0.0028(13) 0.0011(13)
C17 0.038(2) 0.042(2) 0.058(2) 0.000(2) 0.005(2) -0.006(2)
C18 0.043(2) 0.067(3) 0.071(3) 0.002(2) 0.019(2) -0.001(2)
C19 0.055(2) 0.064(3) 0.064(3) 0.019(2) 0.016(2) -0.011(2)
C20 0.060(2) 0.044(2) 0.060(2) 0.010(2) 0.006(2) -0.012(2)
C21 0.047(2) 0.036(2) 0.049(2) 0.004(2) 0.003(2) -0.001(2)
C22 0.040(2) 0.037(2) 0.038(2) 0.008(1) -0.0003(13) 0.0007(13)
C23 0.049(2) 0.042(2) 0.053(2) 0.003(2) 0.001(2) 0.009(2)
C24 0.071(3) 0.053(2) 0.056(2) 0.013(2) 0.002(2) 0.018(2)
C25 0.067(3) 0.068(3) 0.059(3) 0.019(2) -0.016(2) 0.011(2)
C26 0.057(3) 0.068(3) 0.075(3) 0.001(2) -0.026(2) 0.006(2)
C27 0.047(2) 0.049(2) 0.066(3) -0.002(2) -0.011(2) 0.009(2)
C28 0.048(2) 0.042(2) 0.045(2) -0.019(2) 0.007(2) 0.006(2)
C29 0.036(2) 0.056(2) 0.050(2) -0.004(2) 0.014(2) 0.013(2)
C30 0.058(2) 0.041(2) 0.045(2) 0.002(2) 0.019(2) 0.009(2)
C31 0.050(2) 0.042(2) 0.035(2) -0.006(2) 0.005(1) 0.008(1)
C32 0.044(2) 0.032(2) 0.046(2) -0.002(1) 0.005(1) 0.010(1)
C33 0.080(3) 0.057(3) 0.064(3) -0.029(2) -0.003(2) 0.003(2)
C34 0.037(2) 0.103(4) 0.089(3) 0.003(2) 0.006(2) 0.037(3)
C35 0.093(4) 0.058(3) 0.059(3) 0.011(3) 0.035(2) -0.002(2)
C36 0.075(3) 0.063(3) 0.045(2) -0.014(2) -0.012(2) 0.016(2)
C37 0.065(3) 0.043(2) 0.079(3) 0.010(2) 0.011(2) 0.017(2)
C38 0.218(12) 0.167(11) 0.31(2) -0.028(10) 0.155(12) 0.077(11)
C39 0.215(13) 0.33(2) 0.29(2) -0.178(13) -0.130(12) 0.20(2)
C40 0.148(8) 0.228(11) 0.186(9) -0.108(8) -0.111(7) 0.115(9)
C41 0.201(11) 0.137(8) 0.141(8) -0.031(8) -0.029(8) 0.002(7)
B1 0.038(2) 0.033(2) 0.055(2) -0.007(2) 0.000(2) 0.004(2)

loop_
_atom_type_symbol
_atom_type_description
_atom_type_scat_dispersion_real
_atom_type_scat_dispersion_imag
_atom_type_scat_source
C C 0.006 0.003
;
International Tables for Crystallography
(1992, Vol. C, Tables 4.2.6.8 and 6.1.1.4)
;
H H 0.000 0.000
;
International Tables for Crystallography
(1992, Vol. C, Table 6.1.1.4)
;
B B 0.003 0.002
;
International Tables for Crystallography
(1992, Vol. C, Tables 4.2.6.8 and 6.1.1.4)
;
N N 0.011 0.006
;
International Tables for Crystallography
(1992, Vol. C, Tables 4.2.6.8 and 6.1.1.4)
;
O O 0.017 0.010
;
International Tables for Crystallography
(1992, Vol. C, Tables 4.2.6.8 and 6.1.1.4)
;
S S 0.148 0.159
;
International Tables for Crystallography
(1992, Vol. C, Tables 4.2.6.8 and 6.1.1.4)
;
Cl Cl 0.174 0.200
;
International Tables for Crystallography
(1992, Vol. C, Tables 4.2.6.8 and 6.1.1.4)
;
Ru Ru -1.118 0.919
;
International Tables for Crystallography
(1992, Vol. C, Tables 4.2.6.8 and 6.1.1.4)
;
Rh Rh -0.999 1.007
;
International Tables for Crystallography
(1992, Vol. C, Tables 4.2.6.8 and 6.1.1.4)
;

loop_
_geom_angle_atom_site_label_1
_geom_angle_site_symmetry_1
_geom_angle_atom_site_label_2
_geom_angle_site_symmetry_2
_geom_angle_atom_site_label_3
_geom_angle_site_symmetry_3
_geom_angle
_geom_angle_publ_flag
Cl1 . Rh1 . S1 . 86.22(3) yes
Cl1 . Rh1 . S2 . 83.47(3) yes
S1 . Rh1 . S2 . 79.85(3) yes
Cl1 . Rh1 . N2 . 89.02(8) yes
S1 . Rh1 . N2 . 174.39(8) yes
S2 . Rh1 . N2 . 96.66(8) yes
Cl1 . Rh1 . N4 . 87.95(8) yes
S1 . Rh1 . N4 . 94.83(8) yes
S2 . Rh1 . N4 . 170.17(8) yes
N2 . Rh1 . N4 . 88.0(1) yes
Cl1 . Rh1 . N6 . 175.13(7) yes
S1 . Rh1 . N6 . 97.86(7) yes
S2 . Rh1 . N6 . 99.83(7) yes
N2 . Rh1 . N6 . 87.0(1) yes
N4 . Rh1 . N6 . 89.04(11) yes
S1 . Ru1 . S2 . 76.89(3) yes
S1 . Ru1 . O1 . 120.03(8) yes
S2 . Ru1 . O1 . 90.10(7) yes
S1 . Ru1 . O2 . 92.78(8) yes
S2 . Ru1 . O2 . 114.79(8) yes
O1 . Ru1 . O2 . 41.1(1) yes
S1 . Ru1 . C28 . 134.7(1) yes
S2 . Ru1 . C28 . 142.2(1) yes
O1 . Ru1 . C28 . 88.52(12) yes
O2 . Ru1 . C28 . 87.72(12) yes
S1 . Ru1 . C29 . 148.4(1) yes
S2 . Ru1 . C29 . 104.7(1) yes
O1 . Ru1 . C29 . 91.56(13) yes
O2 . Ru1 . C29 . 113.83(13) yes
C28 . Ru1 . C29 . 37.64(14) yes
S1 . Ru1 . C30 . 113.01(11) yes
S2 . Ru1 . C30 . 89.37(9) yes
O1 . Ru1 . C30 . 125.29(13) yes
O2 . Ru1 . C30 . 148.57(12) yes
C28 . Ru1 . C30 . 61.53(13) yes
S1 . Ru1 . C31 . 88.17(9) yes
S2 . Ru1 . C31 . 108.92(9) yes
O1 . Ru1 . C31 . 149.48(12) yes
O2 . Ru1 . C31 . 135.30(12) yes
C28 . Ru1 . C31 . 61.72(13) yes
S1 . Ru1 . C32 . 97.83(9) yes
S2 . Ru1 . C32 . 145.87(9) yes
O1 . Ru1 . C32 . 120.34(12) yes
O2 . Ru1 . C32 . 99.02(12) yes
C28 . Ru1 . C32 . 37.84(13) yes
C29 . Ru1 . C30 . 36.66(14) yes
C29 . Ru1 . C31 . 61.13(13) yes
C30 . Ru1 . C31 . 35.67(13) yes
C29 . Ru1 . C32 . 62.77(13) yes
C30 . Ru1 . C32 . 61.29(13) yes
C31 . Ru1 . C32 . 36.96(12) yes
Rh1 . S1 . Ru1 . 101.49(3) yes
Rh1 . S1 . C16 . 113.02(11) yes
Ru1 . S1 . C16 . 114.02(11) yes
Rh1 . S2 . Ru1 . 101.76(3) yes
Rh1 . S2 . C22 . 115.64(12) yes
Ru1 . S2 . C22 . 114.92(11) yes
Ru1 . O1 . O2 . 70.24(14) yes
Ru1 . O2 . O1 . 68.71(14) yes
C38 . O3 . C41 . 98.7(9) yes
N2 . N1 . C3 . 109.5(3) yes
N2 . N1 . B1 . 120.1(3) yes
C3 . N1 . B1 . 130.3(3) yes
Rh1 . N2 . N1 . 116.51(19) yes
Rh1 . N2 . C1 . 136.0(2) yes
N1 . N2 . C1 . 107.5(3) yes
N4 . N3 . C8 . 109.7(3) yes
N4 . N3 . B1 . 119.1(3) yes
C8 . N3 . B1 . 131.1(3) yes
Rh1 . N4 . N3 . 117.5(2) yes
Rh1 . N4 . C6 . 135.1(2) yes
N3 . N4 . C6 . 107.4(3) yes
N6 . N5 . C13 . 109.2(3) yes
N6 . N5 . B1 . 121.7(3) yes
C13 . N5 . B1 . 129.1(3) yes
Rh1 . N6 . N5 . 114.88(19) yes
Rh1 . N6 . C11 . 137.7(2) yes
N5 . N6 . C11 . 107.3(3) yes
N2 . C1 . C2 . 108.6(3) yes
N2 . C1 . C4 . 124.7(3) yes
C2 . C1 . C4 . 126.7(3) yes
C1 . C2 . C3 . 107.0(3) yes
N1 . C3 . C2 . 107.4(3) yes
N1 . C3 . C5 . 123.6(4) yes
C2 . C3 . C5 . 129.1(3) yes
N4 . C6 . C7 . 108.2(3) yes
N4 . C6 . C9 . 126.2(3) yes
C7 . C6 . C9 . 125.6(3) yes
C6 . C7 . C8 . 107.3(3) yes
C6 . C7 . H9 . 126.4(5) no
C8 . C7 . H9 . 126.4(5) no
N3 . C8 . C7 . 107.3(3) yes
N3 . C8 . C10 . 122.6(4) yes
C7 . C8 . C10 . 130.1(4) yes
N6 . C11 . C12 . 109.0(3) yes
N6 . C11 . C14 . 126.5(3) yes
C12 . C11 . C14 . 124.5(3) yes
C11 . C12 . C13 . 106.6(3) yes
N5 . C13 . C12 . 107.8(3) yes
N5 . C13 . C15 . 123.3(4) yes
C12 . C13 . C15 . 128.9(4) yes
S1 . C16 . C17 . 120.8(3) yes
S1 . C16 . C21 . 119.7(3) yes
C17 . C16 . C21 . 119.3(3) yes
C16 . C17 . C18 . 120.2(4) yes
C17 . C18 . C19 . 120.5(4) yes
C18 . C19 . C20 . 119.4(4) yes
C19 . C20 . C21 . 121.1(4) yes
C16 . C21 . C20 . 119.5(4) yes
S2 . C22 . C23 . 121.8(3) yes
S2 . C22 . C27 . 118.5(3) yes
C23 . C22 . C27 . 119.3(3) yes
C22 . C23 . C24 . 119.6(4) yes
C23 . C24 . C25 . 120.8(4) yes
C24 . C25 . C26 . 119.7(4) yes
C25 . C26 . C27 . 121.3(4) yes
C22 . C27 . C26 . 119.3(4) yes
Ru1 . C28 . C29 . 72.19(19) yes
Ru1 . C28 . C32 . 71.66(18) yes
C29 . C28 . C32 . 107.9(3) yes
Ru1 . C28 . C33 . 122.0(3) yes
C29 . C28 . C33 . 125.8(4) yes
C32 . C28 . C33 . 126.2(4) yes
Ru1 . C29 . C28 . 70.17(18) yes
Ru1 . C29 . C30 . 74.9(2) yes
C28 . C29 . C30 . 107.9(3) yes
Ru1 . C29 . C34 . 125.6(3) yes
C28 . C29 . C34 . 125.5(4) yes
C30 . C29 . C34 . 126.3(4) yes
Ru1 . C30 . C29 . 68.40(19) yes
Ru1 . C30 . C31 . 71.55(19) yes
C29 . C30 . C31 . 108.1(3) yes
Ru1 . C30 . C35 . 128.3(3) yes
C29 . C30 . C35 . 126.5(4) yes
C31 . C30 . C35 . 125.3(4) yes
Ru1 . C31 . C30 . 72.8(2) yes
Ru1 . C31 . C32 . 68.43(18) yes
C30 . C31 . C32 . 108.6(3) yes
Ru1 . C31 . C36 . 130.7(3) yes
C30 . C31 . C36 . 126.8(4) yes
C32 . C31 . C36 . 124.2(3) yes
Ru1 . C32 . C28 . 70.50(18) yes
Ru1 . C32 . C31 . 74.61(18) yes
C28 . C32 . C31 . 107.4(3) yes
Ru1 . C32 . C37 . 125.9(3) yes
C28 . C32 . C37 . 127.1(3) yes
C31 . C32 . C37 . 125.1(3) yes
O3 . C38 . C39 . 99.9(8) yes
C38 . C39 . C40 . 109.1(10) yes
C39 . C40 . C41 . 112.8(10) yes
O3 . C41 . C40 . 107.1(10) yes
N1 . B1 . N3 . 109.5(3) yes
N1 . B1 . N5 . 108.9(3) yes
N3 . B1 . N5 . 108.4(3) yes
N1 . B1 . H1 . 110.0(4) no
N3 . B1 . H1 . 110.0(4) no
N5 . B1 . H1 . 110.0(4) no

loop_
_geom_bond_atom_site_label_1
_geom_bond_site_symmetry_1
_geom_bond_atom_site_label_2
_geom_bond_site_symmetry_2
_geom_bond_distance
_geom_bond_publ_flag
Rh1 . Cl1 . 2.3471(9) yes
Rh1 . S1 . 2.3616(8) yes
Rh1 . S2 . 2.3492(8) yes
Rh1 . N2 . 2.102(3) yes
Rh1 . N4 . 2.106(3) yes
Rh1 . N6 . 2.097(3) yes
Ru1 . S1 . 2.4296(8) yes
Ru1 . S2 . 2.4330(8) yes
Ru1 . O1 . 1.985(2) yes
Ru1 . O2 . 2.005(2) yes
Ru1 . C28 . 2.199(3) yes
Ru1 . C29 . 2.226(3) yes
Ru1 . C30 . 2.312(3) yes
Ru1 . C31 . 2.296(3) yes
Ru1 . C32 . 2.214(3) yes
S1 . C16 . 1.790(3) yes
S2 . C22 . 1.783(3) yes
O1 . O2 . 1.399(4) yes
O3 . C38 . 1.566(14) yes
O3 . C41 . 1.464(12) yes
N1 . N2 . 1.371(4) yes
N1 . C3 . 1.349(4) yes
N1 . B1 . 1.530(5) yes
N2 . C1 . 1.339(4) yes
N3 . N4 . 1.363(4) yes
N3 . C8 . 1.346(4) yes
N3 . B1 . 1.535(5) yes
N4 . C6 . 1.348(4) yes
N5 . N6 . 1.380(4) yes
N5 . C13 . 1.354(4) yes
N5 . B1 . 1.534(5) yes
N6 . C11 . 1.333(4) yes
C1 . C2 . 1.391(5) yes
C1 . C4 . 1.498(5) yes
C2 . C3 . 1.374(6) yes
C3 . C5 . 1.489(5) yes
C6 . C7 . 1.386(5) yes
C6 . C9 . 1.483(5) yes
C7 . C8 . 1.373(6) yes
C8 . C10 . 1.509(6) yes
C11 . C12 . 1.403(5) yes
C11 . C14 . 1.471(5) yes
C12 . C13 . 1.370(5) yes
C13 . C15 . 1.499(5) yes
C16 . C17 . 1.384(5) yes
C16 . C21 . 1.396(5) yes
C17 . C18 . 1.382(5) yes
C18 . C19 . 1.379(6) yes
C19 . C20 . 1.374(6) yes
C20 . C21 . 1.380(5) yes
C22 . C23 . 1.383(5) yes
C22 . C27 . 1.391(5) yes
C23 . C24 . 1.385(5) yes
C24 . C25 . 1.365(6) yes
C25 . C26 . 1.353(6) yes
C26 . C27 . 1.386(6) yes
C28 . C29 . 1.428(5) yes
C28 . C32 . 1.431(5) yes
C28 . C33 . 1.498(5) yes
C29 . C30 . 1.429(6) yes
C29 . C34 . 1.498(5) yes
C30 . C31 . 1.411(5) yes
C30 . C35 . 1.488(5) yes
C31 . C32 . 1.432(5) yes
C31 . C36 . 1.497(5) yes
C32 . C37 . 1.500(5) yes
C38 . C39 . 1.435(16) yes
C39 . C40 . 1.325(12) yes
C40 . C41 . 1.293(12) yes
B1 . H1 . 0.950(5) no

loop_
_geom_contact_atom_site_label_1
_geom_contact_site_symmetry_1
_geom_contact_atom_site_label_2
_geom_contact_site_symmetry_2
_geom_contact_distance
_geom_contact_publ_flag
Rh1 . Cl1 . 2.3471(9) yes
Rh1 . S1 . 2.3616(8) yes
Rh1 . S2 . 2.3492(8) yes
Rh1 . N1 . 2.978(3) yes
Rh1 . N2 . 2.102(3) yes
Rh1 . N3 . 2.991(3) yes
Rh1 . N4 . 2.106(3) yes
Rh1 . N5 . 2.955(3) yes
Rh1 . N6 . 2.097(3) yes
Rh1 . C1 . 3.204(3) yes
Rh1 . C6 . 3.206(3) yes
Rh1 . C11 . 3.211(3) yes
Rh1 . C16 . 3.477(3) yes
Rh1 . C22 . 3.511(3) yes
Rh1 . B1 . 3.128(4) yes
Ru1 . S1 . 2.4296(8) yes
Ru1 . S2 . 2.4330(8) yes
Ru1 . O1 . 1.985(2) yes
Ru1 . O2 . 2.005(2) yes
Ru1 . C16 . 3.557(3) yes
Ru1 . C22 . 3.571(3) yes
Ru1 . C28 . 2.199(3) yes
Ru1 . C29 . 2.226(3) yes
Ru1 . C30 . 2.312(3) yes
Ru1 . C31 . 2.296(3) yes
Ru1 . C32 . 2.214(3) yes
Ru1 . C33 . 3.252(4) yes
Ru1 . C34 . 3.328(4) yes
Ru1 . C35 . 3.438(4) yes
Ru1 . C36 . 3.463(4) yes
Ru1 . C37 . 3.323(4) yes
Cl1 . S1 . 3.2180(11) yes
Cl1 . S2 . 3.1263(11) yes
Cl1 . N2 . 3.124(3) yes
Cl1 . N4 . 3.097(3) yes
Cl1 . C1 . 3.548(4) yes
Cl1 . C4 . 3.428(4) yes
Cl1 . C6 . 3.483(4) yes
Cl1 . C9 . 3.343(5) yes
Cl1 . C36 . 3.482(4) yes
S1 . S2 . 3.0235(11) yes
S1 . O2 . 3.224(3) yes
S1 . N4 . 3.294(3) yes
S1 . N6 . 3.366(3) yes
S1 . C9 . 3.432(4) yes
S1 . C16 . 1.790(3) yes
S1 . C17 . 2.767(4) yes
S1 . C21 . 2.763(4) yes
S1 . C31 . 3.289(3) yes
S1 . C32 . 3.503(3) yes
S1 . C36 . 3.462(4) yes
S2 . O1 . 3.143(3) yes
S2 . N2 . 3.329(3) yes
S2 . N6 . 3.406(3) yes
S2 . C4 . 3.389(4) yes
S2 . C22 . 1.783(3) yes
S2 . C23 . 2.774(4) yes
S2 . C27 . 2.735(4) yes
S2 . C30 . 3.337(3) yes
S2 . C35 . 3.450(4) yes
O1 . O2 . 1.399(4) yes
O1 . O3 2_666 3.32(1) yes
O1 . C14 . 3.208(4) yes
O1 . C22 . 3.212(4) yes
O1 . C27 . 2.950(5) yes
O1 . C28 . 2.924(4) yes
O1 . C29 . 3.022(4) yes
O1 . C33 . 3.118(5) yes
O1 . C34 . 3.372(6) yes
O1 . C41 2_666 3.545(11) yes
O2 . O3 2_666 3.575(11) yes
O2 . C14 . 3.095(4) yes
O2 . C16 . 3.283(4) yes
O2 . C21 . 2.895(4) yes
O2 . C28 . 2.916(4) yes
O2 . C29 . 3.547(4) yes
O2 . C32 . 3.212(4) yes
O2 . C33 . 3.029(5) yes
O3 . C38 . 1.566(14) yes
O3 . C39 . 2.300(17) yes
O3 . C40 . 2.219(14) yes
O3 . C41 . 1.464(12) yes
N1 . N2 . 1.371(4) yes
N1 . N3 . 2.502(4) yes
N1 . N4 . 3.014(4) yes
N1 . N5 . 2.493(4) yes
N1 . N6 . 3.027(4) yes
N1 . C1 . 2.185(5) yes
N1 . C2 . 2.194(5) yes
N1 . C3 . 1.349(4) yes
N1 . C5 . 2.502(4) yes
N1 . B1 . 1.530(5) yes
N2 . N3 . 3.046(4) yes
N2 . N4 . 2.923(4) yes
N2 . N5 . 3.006(4) yes
N2 . N6 . 2.892(4) yes
N2 . C1 . 1.339(4) yes
N2 . C2 . 2.217(4) yes
N2 . C3 . 2.221(4) yes
N2 . C4 . 2.513(5) yes
N2 . C23 . 3.450(5) yes
N2 . B1 . 2.515(5) yes
N3 . N4 . 1.363(4) yes
N3 . N5 . 2.489(4) yes
N3 . N6 . 3.077(4) yes
N3 . C6 . 2.186(5) yes
N3 . C7 . 2.190(5) yes
N3 . C8 . 1.346(4) yes
N3 . C10 . 2.505(5) yes
N3 . B1 . 1.535(5) yes
N4 . N5 . 2.994(4) yes
N4 . N6 . 2.947(4) yes
N4 . C6 . 1.348(4) yes
N4 . C7 . 2.216(4) yes
N4 . C8 . 2.216(5) yes
N4 . C9 . 2.525(5) yes
N4 . C17 . 3.428(5) yes
N4 . B1 . 2.501(5) yes
N5 . N6 . 1.380(4) yes
N5 . C11 . 2.186(4) yes
N5 . C12 . 2.202(5) yes
N5 . C13 . 1.354(4) yes
N5 . C15 . 2.512(5) yes
N5 . B1 . 1.534(5) yes
N6 . C11 . 1.333(4) yes
N6 . C12 . 2.228(4) yes
N6 . C13 . 2.229(4) yes
N6 . C14 . 2.505(4) yes
N6 . C16 . 3.460(4) yes
N6 . C17 . 3.187(4) yes
N6 . C23 . 3.300(5) yes
N6 . B1 . 2.545(5) yes
C1 . C2 . 1.391(5) yes
C1 . C3 . 2.223(5) yes
C1 . C4 . 1.498(5) yes
C2 . C3 . 1.374(6) yes
C2 . C4 . 2.582(6) yes
C2 . C5 . 2.586(7) yes
C3 . C5 . 1.489(5) yes
C3 . B1 . 2.613(6) yes
C5 . B1 . 3.163(6) yes
C6 . C7 . 1.386(5) yes
C6 . C8 . 2.221(6) yes
C6 . C9 . 1.483(5) yes
C7 . C8 . 1.373(6) yes
C7 . C9 . 2.551(6) yes
C7 . C10 . 2.612(7) yes
C7 . C40 3_545 3.468(8) yes
C8 . C10 . 1.509(6) yes
C8 . B1 . 2.624(6) yes
C10 . B1 . 3.170(6) yes
C11 . C12 . 1.403(5) yes
C11 . C13 . 2.223(5) yes
C11 . C14 . 1.471(5) yes
C11 . C16 . 3.501(4) yes
C11 . C17 . 3.295(5) yes
C11 . C23 . 3.378(5) yes
C12 . C13 . 1.370(5) yes
C12 . C14 . 2.543(5) yes
C12 . C15 . 2.589(6) yes
C13 . C15 . 1.499(5) yes
C13 . B1 . 2.609(6) yes
C14 . C16 . 3.318(5) yes
C14 . C22 . 3.358(5) yes
C14 . C23 . 3.498(5) yes
C15 . B1 . 3.145(6) yes
C16 . C17 . 1.384(5) yes
C16 . C18 . 2.398(5) yes
C16 . C19 . 2.778(5) yes
C16 . C20 . 2.398(5) yes
C16 . C21 . 1.396(5) yes
C17 . C18 . 1.382(5) yes
C17 . C19 . 2.396(5) yes
C17 . C20 . 2.754(6) yes
C17 . C21 . 2.400(5) yes
C18 . C19 . 1.379(6) yes
C18 . C20 . 2.376(6) yes
C18 . C21 . 2.763(6) yes
C19 . C20 . 1.374(6) yes
C19 . C21 . 2.399(6) yes
C20 . C21 . 1.380(5) yes
C22 . C23 . 1.383(5) yes
C22 . C24 . 2.393(5) yes
C22 . C25 . 2.769(5) yes
C22 . C26 . 2.396(5) yes
C22 . C27 . 1.391(5) yes
C23 . C24 . 1.385(5) yes
C23 . C25 . 2.392(6) yes
C23 . C26 . 2.745(6) yes
C23 . C27 . 2.394(6) yes
C24 . C25 . 1.365(6) yes
C24 . C26 . 2.350(7) yes
C24 . C27 . 2.749(6) yes
C25 . C26 . 1.353(6) yes
C25 . C27 . 2.387(6) yes
C26 . C27 . 1.386(6) yes
C28 . C29 . 1.428(5) yes
C28 . C30 . 2.309(5) yes
C28 . C31 . 2.307(5) yes
C28 . C32 . 1.431(5) yes
C28 . C33 . 1.498(5) yes
C28 . C34 . 2.601(6) yes
C28 . C37 . 2.624(6) yes
C29 . C30 . 1.429(6) yes
C29 . C31 . 2.300(5) yes
C29 . C32 . 2.312(5) yes
C29 . C33 . 2.605(6) yes
C29 . C34 . 1.498(5) yes
C29 . C35 . 2.605(6) yes
C30 . C31 . 1.411(5) yes
C30 . C32 . 2.308(5) yes
C30 . C34 . 2.612(6) yes
C30 . C35 . 1.488(5) yes
C30 . C36 . 2.601(6) yes
C31 . C32 . 1.432(5) yes
C31 . C35 . 2.575(6) yes
C31 . C36 . 1.497(5) yes
C31 . C37 . 2.602(5) yes
C32 . C33 . 2.613(6) yes
C32 . C36 . 2.588(5) yes
C32 . C37 . 1.500(5) yes
C33 . C34 . 3.175(8) yes
C33 . C37 . 3.223(7) yes
C34 . C35 . 3.202(8) yes
C35 . C36 . 3.168(7) yes
C35 . C40 3_645 3.443(9) yes
C36 . C37 . 3.135(7) yes
C38 . C39 . 1.435(16) yes
C38 . C40 . 2.250(14) yes
C38 . C41 . 2.301(15) yes
C39 . C40 . 1.325(12) yes
C39 . C41 . 2.180(15) yes
C40 . C41 . 1.293(12) yes
